data_7132150
loop_
_publ_author_name
'Spahr, Dominik'
'Bayarjargal, Lkhamsuren'
'Hauss&#xfc;hl, Eiken'
'Luchitskaia, Rita'
'Friedrich, Alexandra'
'Milman, Victor'
'Fedotenko, Timofey'
'Winkler, Bj&#xf6;rn'

_publ_section_title
;
 Twisted [C<sub>2</sub>O<sub>5</sub>]<sup>2-</sup>-groups in
 Ba[C<sub>2</sub>O<sub>5</sub>] pyrocarbonate.
;
_journal_name_full 'Chemical communications (Cambridge, England)'
_journal_paper_doi 10.1039/d3cc03324d
_journal_year 2023
_chemical_formula_structural 'Ba C2 O5'
_chemical_formula_sum 'C2 Ba O5'
_chemical_formula_weight 241.4
_space_group_IT_number 175
_space_group_name_Hall '-P 6'
_space_group_name_H-M_alt 'P 6/m'
_symmetry_cell_setting hexagonal
_symmetry_Int_Tables_number 175
_symmetry_space_group_name_Hall '-P 6'
_symmetry_space_group_name_H-M 'P 6/m'
_audit_update_record
;
2023-09-06 deposited with the CCDC.	2023-09-25 downloaded from the CCDC.
;
_cell_angle_alpha 90
_cell_angle_beta 90
_cell_angle_gamma 120
_cell_formula_units_Z 12
_cell_length_a 14.9484(7)
_cell_length_b 14.9484(7)
_cell_length_c 4.8464(2)
_cell_measurement_reflns_used 3462
_cell_measurement_temperature 293(2)
_cell_measurement_theta_max 17.99
_cell_measurement_theta_min 1.69
_cell_volume 937.86(7)
_diffrn_ambient_temperature 293(2)
_diffrn_detector 'CCD plate'
_diffrn_detector_type 'Perkin Elmer XRD1621'
_diffrn_measured_fraction_theta_full 0.93
_diffrn_measured_fraction_theta_max 0.57
_diffrn_measurement_device 'four-circle diffractometer'
_diffrn_measurement_device_type 'esperanto-CrysAlisPro-abstract goniometer imported esperanto images'
_diffrn_measurement_method '\w scans'
_diffrn_radiation_monochromator synchrotron
_diffrn_radiation_probe x-ray
_diffrn_radiation_wavelength 0.2901
_diffrn_reflns_av_R_equivalents 0.0255
_diffrn_reflns_av_unetI/netI 0.0116
_diffrn_reflns_limit_h_max 14
_diffrn_reflns_limit_h_min -13
_diffrn_reflns_limit_k_max 21
_diffrn_reflns_limit_k_min -22
_diffrn_reflns_limit_l_max 8
_diffrn_reflns_limit_l_min -7
_diffrn_reflns_number 4537
_diffrn_reflns_theta_full 9.33
_diffrn_reflns_theta_max 18.08
_diffrn_reflns_theta_min 1.7
_diffrn_source synchrotron
_exptl_absorpt_coefficient_mu 6.113
_exptl_absorpt_correction_T_max 1
_exptl_absorpt_correction_T_min 0.665
_exptl_absorpt_correction_type multi-scan
_exptl_absorpt_process_details
;
CrysAlisPro 1.171.41.122a (Rigaku Oxford Diffraction, 2021)
Empirical absorption correction using spherical harmonics,
implemented in SCALE3 ABSPACK scaling algorithm.
;
_exptl_crystal_colour white
_exptl_crystal_density_diffrn 5.128
_exptl_crystal_description
'Sub-micrometer crystal synthesized in a diamond anvil cell from a BaCO3-CO2 solid at 30 GPa and after laser-heating to 1500 K.'
_exptl_crystal_F_000 1296
_exptl_crystal_size_max 0.001
_exptl_crystal_size_mid 0.001
_exptl_crystal_size_min 0.001
_refine_diff_density_max 1.47
_refine_diff_density_min -1.79
_refine_ls_extinction_method none
_refine_ls_goodness_of_fit_gt 2.28
_refine_ls_goodness_of_fit_ref 2.28
_refine_ls_number_constraints 2
_refine_ls_number_parameters 94
_refine_ls_number_reflns 1463
_refine_ls_number_restraints 0
_refine_ls_R_factor_all 0.0336
_refine_ls_R_factor_gt 0.0336
_refine_ls_shift/su_max 0.0003
_refine_ls_shift/su_mean 0.0000
_refine_ls_structure_factor_coef F
_refine_ls_weighting_details w=1/(\s^2^(F)+0.0001F^2^)
_refine_ls_weighting_scheme sigma
_refine_ls_wR_factor_gt 0.0364
_refine_ls_wR_factor_ref 0.0364
_reflns_number_gt 1463
_reflns_number_total 1949
_reflns_threshold_expression I>2\s(I)
_cod_data_source_file d3cc03324d2.cif
_cod_data_source_block I
_cod_depositor_comments
;
The following automatic conversions were performed:

data item '_diffrn_radiation_probe' value 'X-ray' was changed to
'x-ray' in accordance with the
/home/data/users/saulius/crontab/automatic-downloads/rss-feeds/RSC/lib/dictionaries/cif_core.dic
dictionary named 'cif_core.dic' version 2.4.2 last updated on
2011-04-26.

Automatic conversion script
Id: cif_fix_values 8170 2020-07-09 18:12:32Z antanas 
;
_cod_original_formula_sum 'C2 Ba1 O5'
_cod_database_code 7132150

loop_
_space_group_symop_id
_space_group_symop_operation_xyz
1 x,y,z
2 -y,x-y,z
3 -x+y,-x,z
4 -x,-y,z
5 y,-x+y,z
6 x-y,x,z
7 -x,-y,-z
8 y,-x+y,-z
9 x-y,x,-z
10 x,y,-z
11 -y,x-y,-z
12 -x+y,-x,-z

loop_
_atom_site_label
_atom_site_type_symbol
_atom_site_fract_x
_atom_site_fract_y
_atom_site_fract_z
_atom_site_adp_type
_atom_site_U_iso_or_equiv
_atom_site_site_symmetry_multiplicity
_atom_site_occupancy
_atom_site_calc_flag
_atom_site_refinement_flags
_atom_site_disorder_assembly
_atom_site_disorder_group
Ba1 Ba 0.666667 0.333333 0 Uani 0.00934(10) 2 1 d . . .
Ba2 Ba 0.5 0 0 Uani 0.00908(11) 3 1 d . . .
Ba3 Ba 0.30159(2) 0.04737(2) 0.5 Uani 0.01041(9) 6 1 d . . .
Ba4 Ba 0 0 0.5 Uani 0.0202(2) 1 0.902(3) d . . .
O1 O 0.4878(3) 0.3142(3) 0 Uani 0.0117(10) 6 1 d . . .
O2 O 0.3353(3) 0.3058(3) 0 Uani 0.0127(11) 6 1 d . . .
O3 O 0.3986(3) 0.2406(2) 0.5 Uani 0.0098(10) 6 1 d . . .
O4 O 0.65494(17) 0.49999(19) 0.2707(5) Uani 0.0109(7) 12 1 d . . .
O5 O 0.4590(3) 0.4074(2) 0.5 Uani 0.0100(10) 6 1 d . . .
O6 O 0.3421(3) 0.1615(3) 0 Uani 0.0148(12) 6 1 d . . .
O7 O 0.1937(2) 0.1200(2) 0.2295(6) Uani 0.0166(9) 12 1 d . . .
O8 O 0.5709(3) 0.3508(3) 0.5 Uani 0.0104(10) 6 1 d . . .
C1 C 0.4704(3) 0.3302(3) 0.5 Uani 0.0112(13) 6 1 d . . .
C2 C 0.3923(3) 0.2660(3) 0 Uani 0.0100(13) 6 1 d . . .
C3 C 0.6327(3) 0.4612(3) 0.5 Uani 0.0093(12) 6 1 d . . .
C4 C 0.2334(5) 0.1323(5) 0 Uani 0.0212(18) 6 1 d . . .
Ba5 Ba 0 0 0 Uani 0.0202(2) 1 0.098(3) d . . .

loop_
_atom_site_aniso_label
_atom_site_aniso_type_symbol
_atom_site_aniso_U_11
_atom_site_aniso_U_22
_atom_site_aniso_U_33
_atom_site_aniso_U_12
_atom_site_aniso_U_13
_atom_site_aniso_U_23
Ba1 Ba 0.00780(12) 0.00780(12) 0.01243(15) 0.00390(6) 0 0
Ba2 Ba 0.00727(15) 0.00743(14) 0.01146(12) 0.00286(11) 0 0
Ba3 Ba 0.00944(12) 0.00649(12) 0.01523(11) 0.00393(9) 0 0
Ba4 Ba 0.0197(3) 0.0197(3) 0.0212(3) 0.00983(13) 0 0
O1 O 0.0073(13) 0.0104(14) 0.0143(12) 0.0022(11) 0 0
O2 O 0.0105(14) 0.0134(15) 0.0161(12) 0.0075(12) 0 0
O3 O 0.0069(12) 0.0055(12) 0.0138(10) 0.0007(10) 0 0
O4 O 0.0084(9) 0.0105(9) 0.0130(8) 0.0042(8) 0.0007(6) 0.0017(6)
O5 O 0.0092(13) 0.0047(12) 0.0170(11) 0.0041(10) 0 0
O6 O 0.0161(17) 0.0098(14) 0.0148(13) 0.0036(12) 0 0
O7 O 0.0154(11) 0.0146(11) 0.0202(11) 0.0077(9) 0.0043(8) 0.0016(8)
O8 O 0.0088(13) 0.0089(13) 0.0135(11) 0.0044(11) 0 0
C1 C 0.0073(16) 0.0086(17) 0.0169(15) 0.0033(14) 0 0
C2 C 0.0084(16) 0.0094(16) 0.0106(13) 0.0031(13) 0 0
C3 C 0.0073(15) 0.0097(16) 0.0119(13) 0.0050(13) 0 0
C4 C 0.017(2) 0.017(2) 0.026(2) 0.0060(19) 0 0
Ba5 Ba 0.0197(3) 0.0197(3) 0.0212(3) 0.00983(13) 0 0

loop_
_geom_angle_atom_site_label_1
_geom_angle_atom_site_label_2
_geom_angle_atom_site_label_3
_geom_angle_site_symmetry_1
_geom_angle_site_symmetry_2
_geom_angle_site_symmetry_3
_geom_angle
_geom_angle_publ_flag
Ba2 Ba1 Ba2 . . 2_655 120.000(3) ?
Ba2 Ba1 Ba2 . . 3_665 120.000(4) ?
Ba2 Ba1 O1 . . . 84.40(8) ?
Ba2 Ba1 O1 . . 2_655 35.60(8) ?
Ba2 Ba1 O1 . . 3_665 155.60(14) ?
Ba2 Ba1 Ba2 2_655 . 3_665 120.000(4) ?
Ba2 Ba1 O1 2_655 . . 155.60(8) ?
Ba2 Ba1 O1 2_655 . 2_655 84.40(8) ?
Ba2 Ba1 O1 2_655 . 3_665 35.60(14) ?
Ba2 Ba1 O1 3_665 . . 35.60(8) ?
Ba2 Ba1 O1 3_665 . 2_655 155.60(8) ?
Ba2 Ba1 O1 3_665 . 3_665 84.40(14) ?
O1 Ba1 O1 . . 2_655 120.00(11) ?
O1 Ba1 O1 . . 3_665 120.00(16) ?
O1 Ba1 O1 2_655 . 3_665 120.00(16) ?
Ba1 Ba2 Ba1 . . 4_655 180.0(5) ?
Ba1 Ba2 Ba3 . . 1_554 81.514(5) ?
Ba1 Ba2 Ba3 . . . 81.514(5) ?
Ba1 Ba2 Ba3 . . 4_654 98.486(5) ?
Ba1 Ba2 Ba3 . . 4_655 98.486(5) ?
Ba1 Ba2 O1 . . 2_655 33.37(13) ?
Ba1 Ba2 O1 . . 5_555 146.63(13) ?
Ba1 Ba2 O2 . . 2_655 81.88(12) ?
Ba1 Ba2 O2 . . 5_555 98.12(12) ?
Ba1 Ba2 O4 . . 2_655 41.10(5) ?
Ba1 Ba2 O4 . . 5_555 138.90(5) ?
Ba1 Ba2 O4 . . 8_555 138.90(5) ?
Ba1 Ba2 O4 . . 11_655 41.10(5) ?
Ba1 Ba2 O5 . . 2_654 75.71(10) ?
Ba1 Ba2 O5 . . 2_655 75.71(10) ?
Ba1 Ba2 O5 . . 5_554 104.29(10) ?
Ba1 Ba2 O5 . . 5_555 104.29(10) ?
Ba1 Ba2 C2 . . 2_655 57.36(15) ?
Ba1 Ba2 C2 . . 5_555 122.64(15) ?
Ba1 Ba2 Ba3 4_655 . 1_554 98.486(5) ?
Ba1 Ba2 Ba3 4_655 . . 98.486(5) ?
Ba1 Ba2 Ba3 4_655 . 4_654 81.514(5) ?
Ba1 Ba2 Ba3 4_655 . 4_655 81.514(5) ?
Ba1 Ba2 O1 4_655 . 2_655 146.63(13) ?
Ba1 Ba2 O1 4_655 . 5_555 33.37(13) ?
Ba1 Ba2 O2 4_655 . 2_655 98.12(12) ?
Ba1 Ba2 O2 4_655 . 5_555 81.88(12) ?
Ba1 Ba2 O4 4_655 . 2_655 138.90(5) ?
Ba1 Ba2 O4 4_655 . 5_555 41.10(5) ?
Ba1 Ba2 O4 4_655 . 8_555 41.10(5) ?
Ba1 Ba2 O4 4_655 . 11_655 138.90(5) ?
Ba1 Ba2 O5 4_655 . 2_654 104.29(10) ?
Ba1 Ba2 O5 4_655 . 2_655 104.29(10) ?
Ba1 Ba2 O5 4_655 . 5_554 75.71(10) ?
Ba1 Ba2 O5 4_655 . 5_555 75.71(10) ?
Ba1 Ba2 C2 4_655 . 2_655 122.64(15) ?
Ba1 Ba2 C2 4_655 . 5_555 57.36(15) ?
Ba3 Ba2 Ba3 1_554 . . 71.336(5) ?
Ba3 Ba2 Ba3 1_554 . 4_654 108.664(5) ?
Ba3 Ba2 Ba3 1_554 . 4_655 180.0(5) ?
Ba3 Ba2 O1 1_554 . 2_655 108.44(10) ?
Ba3 Ba2 O1 1_554 . 5_555 71.56(10) ?
Ba3 Ba2 O2 1_554 . 2_655 140.36(5) ?
Ba3 Ba2 O2 1_554 . 5_555 39.64(5) ?
Ba3 Ba2 O4 1_554 . 2_655 80.14(6) ?
Ba3 Ba2 O4 1_554 . 5_555 138.25(5) ?
Ba3 Ba2 O4 1_554 . 8_555 99.86(6) ?
Ba3 Ba2 O4 1_554 . 11_655 41.75(5) ?
Ba3 Ba2 O5 1_554 . 2_654 74.70(9) ?
Ba3 Ba2 O5 1_554 . 2_655 141.36(11) ?
Ba3 Ba2 O5 1_554 . 5_554 38.64(11) ?
Ba3 Ba2 O5 1_554 . 5_555 105.30(9) ?
Ba3 Ba2 C2 1_554 . 2_655 126.38(10) ?
Ba3 Ba2 C2 1_554 . 5_555 53.62(10) ?
Ba3 Ba2 Ba3 . . 4_654 180.0(5) ?
Ba3 Ba2 Ba3 . . 4_655 108.664(5) ?
Ba3 Ba2 O1 . . 2_655 108.44(10) ?
Ba3 Ba2 O1 . . 5_555 71.56(10) ?
Ba3 Ba2 O2 . . 2_655 140.36(5) ?
Ba3 Ba2 O2 . . 5_555 39.64(5) ?
Ba3 Ba2 O4 . . 2_655 41.75(5) ?
Ba3 Ba2 O4 . . 5_555 99.86(6) ?
Ba3 Ba2 O4 . . 8_555 138.25(5) ?
Ba3 Ba2 O4 . . 11_655 80.14(6) ?
Ba3 Ba2 O5 . . 2_654 141.36(11) ?
Ba3 Ba2 O5 . . 2_655 74.70(9) ?
Ba3 Ba2 O5 . . 5_554 105.30(9) ?
Ba3 Ba2 O5 . . 5_555 38.64(11) ?
Ba3 Ba2 C2 . . 2_655 126.38(10) ?
Ba3 Ba2 C2 . . 5_555 53.62(10) ?
Ba3 Ba2 Ba3 4_654 . 4_655 71.336(5) ?
Ba3 Ba2 O1 4_654 . 2_655 71.56(10) ?
Ba3 Ba2 O1 4_654 . 5_555 108.44(10) ?
Ba3 Ba2 O2 4_654 . 2_655 39.64(5) ?
Ba3 Ba2 O2 4_654 . 5_555 140.36(5) ?
Ba3 Ba2 O4 4_654 . 2_655 138.25(5) ?
Ba3 Ba2 O4 4_654 . 5_555 80.14(6) ?
Ba3 Ba2 O4 4_654 . 8_555 41.75(5) ?
Ba3 Ba2 O4 4_654 . 11_655 99.86(6) ?
Ba3 Ba2 O5 4_654 . 2_654 38.64(11) ?
Ba3 Ba2 O5 4_654 . 2_655 105.30(9) ?
Ba3 Ba2 O5 4_654 . 5_554 74.70(9) ?
Ba3 Ba2 O5 4_654 . 5_555 141.36(11) ?
Ba3 Ba2 C2 4_654 . 2_655 53.62(10) ?
Ba3 Ba2 C2 4_654 . 5_555 126.38(10) ?
Ba3 Ba2 O1 4_655 . 2_655 71.56(10) ?
Ba3 Ba2 O1 4_655 . 5_555 108.44(10) ?
Ba3 Ba2 O2 4_655 . 2_655 39.64(5) ?
Ba3 Ba2 O2 4_655 . 5_555 140.36(5) ?
Ba3 Ba2 O4 4_655 . 2_655 99.86(6) ?
Ba3 Ba2 O4 4_655 . 5_555 41.75(5) ?
Ba3 Ba2 O4 4_655 . 8_555 80.14(6) ?
Ba3 Ba2 O4 4_655 . 11_655 138.25(5) ?
Ba3 Ba2 O5 4_655 . 2_654 105.30(9) ?
Ba3 Ba2 O5 4_655 . 2_655 38.64(11) ?
Ba3 Ba2 O5 4_655 . 5_554 141.36(11) ?
Ba3 Ba2 O5 4_655 . 5_555 74.70(9) ?
Ba3 Ba2 C2 4_655 . 2_655 53.62(10) ?
Ba3 Ba2 C2 4_655 . 5_555 126.38(10) ?
O1 Ba2 O1 2_655 . 5_555 180.0(5) ?
O1 Ba2 O2 2_655 . 2_655 48.51(17) ?
O1 Ba2 O2 2_655 . 5_555 131.49(17) ?
O1 Ba2 O4 2_655 . 2_655 67.05(12) ?
O1 Ba2 O4 2_655 . 5_555 112.95(12) ?
O1 Ba2 O4 2_655 . 8_555 112.95(12) ?
O1 Ba2 O4 2_655 . 11_655 67.05(12) ?
O1 Ba2 O5 2_655 . 2_654 65.84(7) ?
O1 Ba2 O5 2_655 . 2_655 65.84(7) ?
O1 Ba2 O5 2_655 . 5_554 114.16(7) ?
O1 Ba2 O5 2_655 . 5_555 114.16(7) ?
O1 Ba2 C2 2_655 . 2_655 24.0(2) ?
O1 Ba2 C2 2_655 . 5_555 156.0(2) ?
O1 Ba2 O2 5_555 . 2_655 131.49(17) ?
O1 Ba2 O2 5_555 . 5_555 48.51(17) ?
O1 Ba2 O4 5_555 . 2_655 112.95(12) ?
O1 Ba2 O4 5_555 . 5_555 67.05(12) ?
O1 Ba2 O4 5_555 . 8_555 67.05(12) ?
O1 Ba2 O4 5_555 . 11_655 112.95(12) ?
O1 Ba2 O5 5_555 . 2_654 114.16(7) ?
O1 Ba2 O5 5_555 . 2_655 114.16(7) ?
O1 Ba2 O5 5_555 . 5_554 65.84(7) ?
O1 Ba2 O5 5_555 . 5_555 65.84(7) ?
O1 Ba2 C2 5_555 . 2_655 156.0(2) ?
O1 Ba2 C2 5_555 . 5_555 24.0(2) ?
O2 Ba2 O2 2_655 . 5_555 180.0(5) ?
O2 Ba2 O4 2_655 . 2_655 108.92(11) ?
O2 Ba2 O4 2_655 . 5_555 71.08(11) ?
O2 Ba2 O4 2_655 . 8_555 71.08(11) ?
O2 Ba2 O4 2_655 . 11_655 108.92(11) ?
O2 Ba2 O5 2_655 . 2_654 66.39(9) ?
O2 Ba2 O5 2_655 . 2_655 66.39(9) ?
O2 Ba2 O5 2_655 . 5_554 113.61(9) ?
O2 Ba2 O5 2_655 . 5_555 113.61(9) ?
O2 Ba2 C2 2_655 . 2_655 24.52(19) ?
O2 Ba2 C2 2_655 . 5_555 155.48(19) ?
O2 Ba2 O4 5_555 . 2_655 71.08(11) ?
O2 Ba2 O4 5_555 . 5_555 108.92(11) ?
O2 Ba2 O4 5_555 . 8_555 108.92(11) ?
O2 Ba2 O4 5_555 . 11_655 71.08(11) ?
O2 Ba2 O5 5_555 . 2_654 113.61(9) ?
O2 Ba2 O5 5_555 . 2_655 113.61(9) ?
O2 Ba2 O5 5_555 . 5_554 66.39(9) ?
O2 Ba2 O5 5_555 . 5_555 66.39(9) ?
O2 Ba2 C2 5_555 . 2_655 155.48(19) ?
O2 Ba2 C2 5_555 . 5_555 24.52(19) ?
O4 Ba2 O4 2_655 . 5_555 120.94(9) ?
O4 Ba2 O4 2_655 . 8_555 180.0(5) ?
O4 Ba2 O4 2_655 . 11_655 59.06(9) ?
O4 Ba2 O5 2_655 . 2_654 114.60(12) ?
O4 Ba2 O5 2_655 . 2_655 62.17(13) ?
O4 Ba2 O5 2_655 . 5_554 117.83(13) ?
O4 Ba2 O5 2_655 . 5_555 65.40(12) ?
O4 Ba2 C2 2_655 . 2_655 87.70(14) ?
O4 Ba2 C2 2_655 . 5_555 92.30(14) ?
O4 Ba2 O4 5_555 . 8_555 59.06(9) ?
O4 Ba2 O4 5_555 . 11_655 180.0(5) ?
O4 Ba2 O5 5_555 . 2_654 117.83(13) ?
O4 Ba2 O5 5_555 . 2_655 65.40(12) ?
O4 Ba2 O5 5_555 . 5_554 114.60(12) ?
O4 Ba2 O5 5_555 . 5_555 62.17(13) ?
O4 Ba2 C2 5_555 . 2_655 92.30(14) ?
O4 Ba2 C2 5_555 . 5_555 87.70(14) ?
O4 Ba2 O4 8_555 . 11_655 120.94(9) ?
O4 Ba2 O5 8_555 . 2_654 65.40(12) ?
O4 Ba2 O5 8_555 . 2_655 117.83(13) ?
O4 Ba2 O5 8_555 . 5_554 62.17(13) ?
O4 Ba2 O5 8_555 . 5_555 114.60(12) ?
O4 Ba2 C2 8_555 . 2_655 92.30(14) ?
O4 Ba2 C2 8_555 . 5_555 87.70(14) ?
O4 Ba2 O5 11_655 . 2_654 62.17(13) ?
O4 Ba2 O5 11_655 . 2_655 114.60(12) ?
O4 Ba2 O5 11_655 . 5_554 65.40(12) ?
O4 Ba2 O5 11_655 . 5_555 117.83(13) ?
O4 Ba2 C2 11_655 . 2_655 87.70(14) ?
O4 Ba2 C2 11_655 . 5_555 92.30(14) ?
O5 Ba2 O5 2_654 . 2_655 127.26(8) ?
O5 Ba2 O5 2_654 . 5_554 52.74(8) ?
O5 Ba2 O5 2_654 . 5_555 180.0(5) ?
O5 Ba2 C2 2_654 . 2_655 63.64(6) ?
O5 Ba2 C2 2_654 . 5_555 116.36(6) ?
O5 Ba2 O5 2_655 . 5_554 180.0(5) ?
O5 Ba2 O5 2_655 . 5_555 52.74(8) ?
O5 Ba2 C2 2_655 . 2_655 63.64(6) ?
O5 Ba2 C2 2_655 . 5_555 116.36(6) ?
O5 Ba2 O5 5_554 . 5_555 127.26(8) ?
O5 Ba2 C2 5_554 . 2_655 116.36(6) ?
O5 Ba2 C2 5_554 . 5_555 63.64(6) ?
O5 Ba2 C2 5_555 . 2_655 116.36(6) ?
O5 Ba2 C2 5_555 . 5_555 63.64(6) ?
C2 Ba2 C2 2_655 . 5_555 180.0(5) ?
Ba2 Ba3 Ba2 . . 1_556 71.336(7) ?
Ba2 Ba3 Ba3 . . 5_555 99.028(8) ?
Ba2 Ba3 Ba3 . . 6_555 127.724(5) ?
Ba2 Ba3 Ba4 . . . 140.244(3) ?
Ba2 Ba3 O2 . . 5_555 39.87(9) ?
Ba2 Ba3 O2 . . 5_556 106.29(12) ?
Ba2 Ba3 O3 . . . 98.37(8) ?
Ba2 Ba3 O3 . . 5_555 70.97(7) ?
Ba2 Ba3 O4 . . 2_655 39.25(7) ?
Ba2 Ba3 O4 . . 11_656 71.82(7) ?
Ba2 Ba3 O5 . . 5_555 39.58(3) ?
Ba2 Ba3 O6 . . . 69.50(10) ?
Ba2 Ba3 O6 . . 1_556 129.92(9) ?
Ba2 Ba3 O7 . . . 114.04(6) ?
Ba2 Ba3 O7 . . 5_555 99.50(8) ?
Ba2 Ba3 O7 . . 8_556 136.48(10) ?
Ba2 Ba3 O7 . . 10_556 167.16(6) ?
Ba2 Ba3 C1 . . 5_555 53.24(5) ?
Ba2 Ba3 C3 . . 2_655 52.86(9) ?
Ba2 Ba3 C4 . . . 91.29(12) ?
Ba2 Ba3 C4 . . 1_556 157.58(10) ?
Ba2 Ba3 Ba3 1_556 . 5_555 99.028(8) ?
Ba2 Ba3 Ba3 1_556 . 6_555 127.724(5) ?
Ba2 Ba3 Ba4 1_556 . . 140.244(3) ?
Ba2 Ba3 O2 1_556 . 5_555 106.29(12) ?
Ba2 Ba3 O2 1_556 . 5_556 39.87(9) ?
Ba2 Ba3 O3 1_556 . . 98.37(8) ?
Ba2 Ba3 O3 1_556 . 5_555 70.97(7) ?
Ba2 Ba3 O4 1_556 . 2_655 71.82(7) ?
Ba2 Ba3 O4 1_556 . 11_656 39.25(7) ?
Ba2 Ba3 O5 1_556 . 5_555 39.58(3) ?
Ba2 Ba3 O6 1_556 . . 129.92(9) ?
Ba2 Ba3 O6 1_556 . 1_556 69.50(10) ?
Ba2 Ba3 O7 1_556 . . 167.16(6) ?
Ba2 Ba3 O7 1_556 . 5_555 136.48(10) ?
Ba2 Ba3 O7 1_556 . 8_556 99.50(8) ?
Ba2 Ba3 O7 1_556 . 10_556 114.04(6) ?
Ba2 Ba3 C1 1_556 . 5_555 53.24(5) ?
Ba2 Ba3 C3 1_556 . 2_655 52.86(9) ?
Ba2 Ba3 C4 1_556 . . 157.58(10) ?
Ba2 Ba3 C4 1_556 . 1_556 91.29(12) ?
Ba3 Ba3 Ba3 5_555 . 6_555 120.000(12) ?
Ba3 Ba3 Ba4 5_555 . . 60.000(8) ?
Ba3 Ba3 O2 5_555 . 5_555 75.15(8) ?
Ba3 Ba3 O2 5_555 . 5_556 75.15(8) ?
Ba3 Ba3 O3 5_555 . . 158.54(10) ?
Ba3 Ba3 O3 5_555 . 5_555 34.80(8) ?
Ba3 Ba3 O4 5_555 . 2_655 138.27(7) ?
Ba3 Ba3 O4 5_555 . 11_656 138.27(7) ?
Ba3 Ba3 O5 5_555 . 5_555 82.71(7) ?
Ba3 Ba3 O6 5_555 . . 116.76(6) ?
Ba3 Ba3 O6 5_555 . 1_556 116.76(6) ?
Ba3 Ba3 O7 5_555 . . 91.72(5) ?
Ba3 Ba3 O7 5_555 . 5_555 38.94(8) ?
Ba3 Ba3 O7 5_555 . 8_556 38.94(8) ?
Ba3 Ba3 O7 5_555 . 10_556 91.72(5) ?
Ba3 Ba3 C1 5_555 . 5_555 58.59(8) ?
Ba3 Ba3 C3 5_555 . 2_655 143.13(14) ?
Ba3 Ba3 C4 5_555 . . 97.59(9) ?
Ba3 Ba3 C4 5_555 . 1_556 97.59(9) ?
Ba3 Ba3 Ba4 6_555 . . 60.000(8) ?
Ba3 Ba3 O2 6_555 . 5_555 115.87(12) ?
Ba3 Ba3 O2 6_555 . 5_556 115.87(12) ?
Ba3 Ba3 O3 6_555 . . 38.54(10) ?
Ba3 Ba3 O3 6_555 . 5_555 154.80(8) ?
Ba3 Ba3 O4 6_555 . 2_655 95.15(8) ?
Ba3 Ba3 O4 6_555 . 11_656 95.15(8) ?
Ba3 Ba3 O5 6_555 . 5_555 157.29(7) ?
Ba3 Ba3 O6 6_555 . . 62.60(10) ?
Ba3 Ba3 O6 6_555 . 1_556 62.60(10) ?
Ba3 Ba3 O7 6_555 . . 39.55(6) ?
Ba3 Ba3 O7 6_555 . 5_555 92.18(10) ?
Ba3 Ba3 O7 6_555 . 8_556 92.18(10) ?
Ba3 Ba3 O7 6_555 . 10_556 39.55(6) ?
Ba3 Ba3 C1 6_555 . 5_555 178.59(8) ?
Ba3 Ba3 C3 6_555 . 2_655 96.87(14) ?
Ba3 Ba3 C4 6_555 . . 52.92(11) ?
Ba3 Ba3 C4 6_555 . 1_556 52.92(11) ?
Ba4 Ba3 O2 . . 5_555 100.37(9) ?
Ba4 Ba3 O2 . . 5_556 100.37(9) ?
Ba4 Ba3 O3 . . . 98.54(10) ?
Ba4 Ba3 O3 . . 5_555 94.80(8) ?
Ba4 Ba3 O4 . . 2_655 146.73(7) ?
Ba4 Ba3 O4 . . 11_656 146.73(7) ?
Ba4 Ba3 O5 . . 5_555 142.71(7) ?
Ba4 Ba3 O6 . . . 89.43(10) ?
Ba4 Ba3 O6 . . 1_556 89.43(10) ?
Ba4 Ba3 O7 . . . 42.18(5) ?
Ba4 Ba3 O7 . . 5_555 42.28(9) ?
Ba4 Ba3 O7 . . 8_556 42.28(9) ?
Ba4 Ba3 O7 . . 10_556 42.18(5) ?
Ba4 Ba3 C1 . . 5_555 118.59(8) ?
Ba4 Ba3 C3 . . 2_655 156.87(14) ?
Ba4 Ba3 C4 . . . 61.91(11) ?
Ba4 Ba3 C4 . . 1_556 61.91(11) ?
O2 Ba3 O2 5_555 . 5_556 127.97(17) ?
O2 Ba3 O3 5_555 . . 111.64(10) ?
O2 Ba3 O3 5_555 . 5_555 65.57(11) ?
O2 Ba3 O4 5_555 . 2_655 69.18(9) ?
O2 Ba3 O4 5_555 . 11_656 110.95(10) ?
O2 Ba3 O5 5_555 . 5_555 67.32(12) ?
O2 Ba3 O6 5_555 . . 56.47(14) ?
O2 Ba3 O6 5_555 . 1_556 167.55(10) ?
O2 Ba3 O7 5_555 . . 83.17(14) ?
O2 Ba3 O7 5_555 . 5_555 60.87(11) ?
O2 Ba3 O7 5_555 . 8_556 112.12(10) ?
O2 Ba3 O7 5_555 . 10_556 139.10(13) ?
O2 Ba3 C1 5_555 . 5_555 64.07(12) ?
O2 Ba3 C3 5_555 . 2_655 89.51(10) ?
O2 Ba3 C4 5_555 . . 63.86(17) ?
O2 Ba3 C4 5_555 . 1_556 161.73(16) ?
O2 Ba3 O3 5_556 . . 111.64(10) ?
O2 Ba3 O3 5_556 . 5_555 65.57(11) ?
O2 Ba3 O4 5_556 . 2_655 110.95(10) ?
O2 Ba3 O4 5_556 . 11_656 69.18(9) ?
O2 Ba3 O5 5_556 . 5_555 67.32(12) ?
O2 Ba3 O6 5_556 . . 167.55(10) ?
O2 Ba3 O6 5_556 . 1_556 56.47(14) ?
O2 Ba3 O7 5_556 . . 139.10(13) ?
O2 Ba3 O7 5_556 . 5_555 112.12(10) ?
O2 Ba3 O7 5_556 . 8_556 60.87(11) ?
O2 Ba3 O7 5_556 . 10_556 83.17(14) ?
O2 Ba3 C1 5_556 . 5_555 64.07(12) ?
O2 Ba3 C3 5_556 . 2_655 89.51(10) ?
O2 Ba3 C4 5_556 . . 161.73(16) ?
O2 Ba3 C4 5_556 . 1_556 63.86(17) ?
O3 Ba3 O3 . . 5_555 166.66(13) ?
O3 Ba3 O4 . . 2_655 60.06(12) ?
O3 Ba3 O4 . . 11_656 60.06(12) ?
O3 Ba3 O5 . . 5_555 118.74(12) ?
O3 Ba3 O6 . . . 58.78(6) ?
O3 Ba3 O6 . . 1_556 58.78(6) ?
O3 Ba3 O7 . . . 69.68(10) ?
O3 Ba3 O7 . . 5_555 125.15(12) ?
O3 Ba3 O7 . . 8_556 125.15(12) ?
O3 Ba3 O7 . . 10_556 69.68(10) ?
O3 Ba3 C1 . . 5_555 142.87(12) ?
O3 Ba3 C3 . . 2_655 58.33(17) ?
O3 Ba3 C4 . . . 69.54(11) ?
O3 Ba3 C4 . . 1_556 69.54(11) ?
O3 Ba3 O4 5_555 . 2_655 107.93(11) ?
O3 Ba3 O4 5_555 . 11_656 107.93(11) ?
O3 Ba3 O5 5_555 . 5_555 47.92(11) ?
O3 Ba3 O6 5_555 . . 121.65(7) ?
O3 Ba3 O6 5_555 . 1_556 121.65(7) ?
O3 Ba3 O7 5_555 . . 121.53(8) ?
O3 Ba3 O7 5_555 . 5_555 65.95(12) ?
O3 Ba3 O7 5_555 . 8_556 65.95(12) ?
O3 Ba3 O7 5_555 . 10_556 121.53(8) ?
O3 Ba3 C1 5_555 . 5_555 23.79(11) ?
O3 Ba3 C3 5_555 . 2_655 108.33(16) ?
O3 Ba3 C4 5_555 . . 117.53(11) ?
O3 Ba3 C4 5_555 . 1_556 117.53(11) ?
O4 Ba3 O4 2_655 . 11_656 46.73(7) ?
O4 Ba3 O5 2_655 . 5_555 64.18(10) ?
O4 Ba3 O6 2_655 . . 58.11(11) ?
O4 Ba3 O6 2_655 . 1_556 98.42(9) ?
O4 Ba3 O7 2_655 . . 104.55(9) ?
O4 Ba3 O7 2_655 . 5_555 127.34(7) ?
O4 Ba3 O7 2_655 . 8_556 170.98(12) ?
O4 Ba3 O7 2_655 . 10_556 129.59(9) ?
O4 Ba3 C1 2_655 . 5_555 86.15(11) ?
O4 Ba3 C3 2_655 . 2_655 23.40(5) ?
O4 Ba3 C4 2_655 . . 85.76(12) ?
O4 Ba3 C4 2_655 . 1_556 122.66(11) ?
O4 Ba3 O5 11_656 . 5_555 64.18(10) ?
O4 Ba3 O6 11_656 . . 98.42(9) ?
O4 Ba3 O6 11_656 . 1_556 58.11(11) ?
O4 Ba3 O7 11_656 . . 129.59(9) ?
O4 Ba3 O7 11_656 . 5_555 170.98(12) ?
O4 Ba3 O7 11_656 . 8_556 127.34(7) ?
O4 Ba3 O7 11_656 . 10_556 104.55(9) ?
O4 Ba3 C1 11_656 . 5_555 86.15(11) ?
O4 Ba3 C3 11_656 . 2_655 23.40(5) ?
O4 Ba3 C4 11_656 . . 122.66(11) ?
O4 Ba3 C4 11_656 . 1_556 85.76(12) ?
O5 Ba3 O6 5_555 . . 109.05(11) ?
O5 Ba3 O6 5_555 . 1_556 109.05(11) ?
O5 Ba3 O7 5_555 . . 150.44(7) ?
O5 Ba3 O7 5_555 . 5_555 107.66(12) ?
O5 Ba3 O7 5_555 . 8_556 107.66(12) ?
O5 Ba3 O7 5_555 . 10_556 150.44(7) ?
O5 Ba3 C1 5_555 . 5_555 24.13(10) ?
O5 Ba3 C3 5_555 . 2_655 60.41(16) ?
O5 Ba3 C4 5_555 . . 129.17(12) ?
O5 Ba3 C4 5_555 . 1_556 129.17(12) ?
O6 Ba3 O6 . . 1_556 116.56(10) ?
O6 Ba3 O7 . . . 48.36(12) ?
O6 Ba3 O7 . . 5_555 80.31(9) ?
O6 Ba3 O7 . . 8_556 130.46(12) ?
O6 Ba3 O7 . . 10_556 99.41(12) ?
O6 Ba3 C1 . . 5_555 117.80(10) ?
O6 Ba3 C3 . . 2_655 78.62(11) ?
O6 Ba3 C4 . . . 27.67(14) ?
O6 Ba3 C4 . . 1_556 115.48(15) ?
O6 Ba3 O7 1_556 . . 99.41(12) ?
O6 Ba3 O7 1_556 . 5_555 130.46(12) ?
O6 Ba3 O7 1_556 . 8_556 80.31(9) ?
O6 Ba3 O7 1_556 . 10_556 48.36(12) ?
O6 Ba3 C1 1_556 . 5_555 117.80(10) ?
O6 Ba3 C3 1_556 . 2_655 78.62(11) ?
O6 Ba3 C4 1_556 . . 115.48(15) ?
O6 Ba3 C4 1_556 . 1_556 27.67(14) ?
O7 Ba3 O7 . . 5_555 55.65(11) ?
O7 Ba3 O7 . . 8_556 84.45(10) ?
O7 Ba3 O7 . . 10_556 58.25(9) ?
O7 Ba3 C1 . . 5_555 139.53(8) ?
O7 Ba3 C3 . . 2_655 119.99(12) ?
O7 Ba3 C4 . . . 22.83(13) ?
O7 Ba3 C4 . . 1_556 80.29(14) ?
O7 Ba3 O7 5_555 . 8_556 57.42(8) ?
O7 Ba3 O7 5_555 . 10_556 84.45(10) ?
O7 Ba3 C1 5_555 . 5_555 86.58(12) ?
O7 Ba3 C3 5_555 . 2_655 149.93(8) ?
O7 Ba3 C4 5_555 . . 58.66(12) ?
O7 Ba3 C4 5_555 . 1_556 102.89(13) ?
O7 Ba3 O7 8_556 . 10_556 55.65(11) ?
O7 Ba3 C1 8_556 . 5_555 86.58(12) ?
O7 Ba3 C3 8_556 . 2_655 149.93(8) ?
O7 Ba3 C4 8_556 . . 102.89(13) ?
O7 Ba3 C4 8_556 . 1_556 58.66(12) ?
O7 Ba3 C1 10_556 . 5_555 139.53(8) ?
O7 Ba3 C3 10_556 . 2_655 119.99(12) ?
O7 Ba3 C4 10_556 . . 80.29(14) ?
O7 Ba3 C4 10_556 . 1_556 22.83(13) ?
C1 Ba3 C3 5_555 . 2_655 84.54(16) ?
C1 Ba3 C4 5_555 . . 126.72(11) ?
C1 Ba3 C4 5_555 . 1_556 126.72(11) ?
C3 Ba3 C4 2_655 . . 105.45(13) ?
C3 Ba3 C4 2_655 . 1_556 105.45(13) ?
C4 Ba3 C4 . . 1_556 101.33(17) ?
Ba3 Ba4 Ba3 . . 2_555 120.000(6) ?
Ba3 Ba4 Ba3 . . 3_555 120.000(8) ?
Ba3 Ba4 Ba3 . . 4_555 180.0(5) ?
Ba3 Ba4 Ba3 . . 5_555 60.000(6) ?
Ba3 Ba4 Ba3 . . 6_555 60.000(8) ?
Ba3 Ba4 O7 . . . 39.38(7) ?
Ba3 Ba4 O7 . . 2_555 139.90(5) ?
Ba3 Ba4 O7 . . 3_555 90.46(9) ?
Ba3 Ba4 O7 . . 4_555 140.62(7) ?
Ba3 Ba4 O7 . . 5_555 40.10(5) ?
Ba3 Ba4 O7 . . 6_555 89.54(9) ?
Ba3 Ba4 O7 . . 7_556 140.62(7) ?
Ba3 Ba4 O7 . . 8_556 40.10(5) ?
Ba3 Ba4 O7 . . 9_556 89.54(9) ?
Ba3 Ba4 O7 . . 10_556 39.38(7) ?
Ba3 Ba4 O7 . . 11_556 139.90(5) ?
Ba3 Ba4 O7 . . 12_556 90.46(9) ?
Ba3 Ba4 Ba5 . . . 90 ?
Ba3 Ba4 Ba5 . . 1_556 90 ?
Ba3 Ba4 Ba3 2_555 . 3_555 120.000(8) ?
Ba3 Ba4 Ba3 2_555 . 4_555 60.000(6) ?
Ba3 Ba4 Ba3 2_555 . 5_555 180.0(5) ?
Ba3 Ba4 Ba3 2_555 . 6_555 60.000(8) ?
Ba3 Ba4 O7 2_555 . . 90.46(7) ?
Ba3 Ba4 O7 2_555 . 2_555 39.38(7) ?
Ba3 Ba4 O7 2_555 . 3_555 139.90(9) ?
Ba3 Ba4 O7 2_555 . 4_555 89.54(7) ?
Ba3 Ba4 O7 2_555 . 5_555 140.62(7) ?
Ba3 Ba4 O7 2_555 . 6_555 40.10(9) ?
Ba3 Ba4 O7 2_555 . 7_556 89.54(7) ?
Ba3 Ba4 O7 2_555 . 8_556 140.62(7) ?
Ba3 Ba4 O7 2_555 . 9_556 40.10(9) ?
Ba3 Ba4 O7 2_555 . 10_556 90.46(7) ?
Ba3 Ba4 O7 2_555 . 11_556 39.38(7) ?
Ba3 Ba4 O7 2_555 . 12_556 139.90(9) ?
Ba3 Ba4 Ba5 2_555 . . 90 ?
Ba3 Ba4 Ba5 2_555 . 1_556 90 ?
Ba3 Ba4 Ba3 3_555 . 4_555 60.000(8) ?
Ba3 Ba4 Ba3 3_555 . 5_555 60.000(8) ?
Ba3 Ba4 Ba3 3_555 . 6_555 180.0(5) ?
Ba3 Ba4 O7 3_555 . . 139.90(6) ?
Ba3 Ba4 O7 3_555 . 2_555 90.46(6) ?
Ba3 Ba4 O7 3_555 . 3_555 39.38(7) ?
Ba3 Ba4 O7 3_555 . 4_555 40.10(6) ?
Ba3 Ba4 O7 3_555 . 5_555 89.54(6) ?
Ba3 Ba4 O7 3_555 . 6_555 140.62(7) ?
Ba3 Ba4 O7 3_555 . 7_556 40.10(6) ?
Ba3 Ba4 O7 3_555 . 8_556 89.54(6) ?
Ba3 Ba4 O7 3_555 . 9_556 140.62(7) ?
Ba3 Ba4 O7 3_555 . 10_556 139.90(6) ?
Ba3 Ba4 O7 3_555 . 11_556 90.46(6) ?
Ba3 Ba4 O7 3_555 . 12_556 39.38(7) ?
Ba3 Ba4 Ba5 3_555 . . 90 ?
Ba3 Ba4 Ba5 3_555 . 1_556 90 ?
Ba3 Ba4 Ba3 4_555 . 5_555 120.000(6) ?
Ba3 Ba4 Ba3 4_555 . 6_555 120.000(8) ?
Ba3 Ba4 O7 4_555 . . 140.62(7) ?
Ba3 Ba4 O7 4_555 . 2_555 40.10(5) ?
Ba3 Ba4 O7 4_555 . 3_555 89.54(9) ?
Ba3 Ba4 O7 4_555 . 4_555 39.38(7) ?
Ba3 Ba4 O7 4_555 . 5_555 139.90(5) ?
Ba3 Ba4 O7 4_555 . 6_555 90.46(9) ?
Ba3 Ba4 O7 4_555 . 7_556 39.38(7) ?
Ba3 Ba4 O7 4_555 . 8_556 139.90(5) ?
Ba3 Ba4 O7 4_555 . 9_556 90.46(9) ?
Ba3 Ba4 O7 4_555 . 10_556 140.62(7) ?
Ba3 Ba4 O7 4_555 . 11_556 40.10(5) ?
Ba3 Ba4 O7 4_555 . 12_556 89.54(9) ?
Ba3 Ba4 Ba5 4_555 . . 90 ?
Ba3 Ba4 Ba5 4_555 . 1_556 90 ?
Ba3 Ba4 Ba3 5_555 . 6_555 120.000(8) ?
Ba3 Ba4 O7 5_555 . . 89.54(7) ?
Ba3 Ba4 O7 5_555 . 2_555 140.62(7) ?
Ba3 Ba4 O7 5_555 . 3_555 40.10(9) ?
Ba3 Ba4 O7 5_555 . 4_555 90.46(7) ?
Ba3 Ba4 O7 5_555 . 5_555 39.38(7) ?
Ba3 Ba4 O7 5_555 . 6_555 139.90(9) ?
Ba3 Ba4 O7 5_555 . 7_556 90.46(7) ?
Ba3 Ba4 O7 5_555 . 8_556 39.38(7) ?
Ba3 Ba4 O7 5_555 . 9_556 139.90(9) ?
Ba3 Ba4 O7 5_555 . 10_556 89.54(7) ?
Ba3 Ba4 O7 5_555 . 11_556 140.62(7) ?
Ba3 Ba4 O7 5_555 . 12_556 40.10(9) ?
Ba3 Ba4 Ba5 5_555 . . 90 ?
Ba3 Ba4 Ba5 5_555 . 1_556 90 ?
Ba3 Ba4 O7 6_555 . . 40.10(6) ?
Ba3 Ba4 O7 6_555 . 2_555 89.54(6) ?
Ba3 Ba4 O7 6_555 . 3_555 140.62(7) ?
Ba3 Ba4 O7 6_555 . 4_555 139.90(6) ?
Ba3 Ba4 O7 6_555 . 5_555 90.46(6) ?
Ba3 Ba4 O7 6_555 . 6_555 39.38(7) ?
Ba3 Ba4 O7 6_555 . 7_556 139.90(6) ?
Ba3 Ba4 O7 6_555 . 8_556 90.46(6) ?
Ba3 Ba4 O7 6_555 . 9_556 39.38(7) ?
Ba3 Ba4 O7 6_555 . 10_556 40.10(6) ?
Ba3 Ba4 O7 6_555 . 11_556 89.54(6) ?
Ba3 Ba4 O7 6_555 . 12_556 140.62(7) ?
Ba3 Ba4 Ba5 6_555 . . 90 ?
Ba3 Ba4 Ba5 6_555 . 1_556 90 ?
O7 Ba4 O7 . . 2_555 100.53(9) ?
O7 Ba4 O7 . . 3_555 100.53(9) ?
O7 Ba4 O7 . . 4_555 125.24(8) ?
O7 Ba4 O7 . . 5_555 52.72(9) ?
O7 Ba4 O7 . . 6_555 52.72(12) ?
O7 Ba4 O7 . . 7_556 180.0(5) ?
O7 Ba4 O7 . . 8_556 79.47(9) ?
O7 Ba4 O7 . . 9_556 79.47(9) ?
O7 Ba4 O7 . . 10_556 54.76(8) ?
O7 Ba4 O7 . . 11_556 127.28(9) ?
O7 Ba4 O7 . . 12_556 127.28(12) ?
O7 Ba4 Ba5 . . . 62.62(5) ?
O7 Ba4 Ba5 . . 1_556 117.38(5) ?
O7 Ba4 O7 2_555 . 3_555 100.53(11) ?
O7 Ba4 O7 2_555 . 4_555 52.72(9) ?
O7 Ba4 O7 2_555 . 5_555 125.24(9) ?
O7 Ba4 O7 2_555 . 6_555 52.72(10) ?
O7 Ba4 O7 2_555 . 7_556 79.47(9) ?
O7 Ba4 O7 2_555 . 8_556 180.0(5) ?
O7 Ba4 O7 2_555 . 9_556 79.47(11) ?
O7 Ba4 O7 2_555 . 10_556 127.28(9) ?
O7 Ba4 O7 2_555 . 11_556 54.76(9) ?
O7 Ba4 O7 2_555 . 12_556 127.28(10) ?
O7 Ba4 Ba5 2_555 . . 62.62(6) ?
O7 Ba4 Ba5 2_555 . 1_556 117.38(6) ?
O7 Ba4 O7 3_555 . 4_555 52.72(12) ?
O7 Ba4 O7 3_555 . 5_555 52.72(10) ?
O7 Ba4 O7 3_555 . 6_555 125.24(8) ?
O7 Ba4 O7 3_555 . 7_556 79.47(9) ?
O7 Ba4 O7 3_555 . 8_556 79.47(11) ?
O7 Ba4 O7 3_555 . 9_556 180.0(5) ?
O7 Ba4 O7 3_555 . 10_556 127.28(12) ?
O7 Ba4 O7 3_555 . 11_556 127.28(10) ?
O7 Ba4 O7 3_555 . 12_556 54.76(8) ?
O7 Ba4 Ba5 3_555 . . 62.62(6) ?
O7 Ba4 Ba5 3_555 . 1_556 117.38(6) ?
O7 Ba4 O7 4_555 . 5_555 100.53(9) ?
O7 Ba4 O7 4_555 . 6_555 100.53(9) ?
O7 Ba4 O7 4_555 . 7_556 54.76(8) ?
O7 Ba4 O7 4_555 . 8_556 127.28(9) ?
O7 Ba4 O7 4_555 . 9_556 127.28(12) ?
O7 Ba4 O7 4_555 . 10_556 180.0(5) ?
O7 Ba4 O7 4_555 . 11_556 79.47(9) ?
O7 Ba4 O7 4_555 . 12_556 79.47(9) ?
O7 Ba4 Ba5 4_555 . . 62.62(5) ?
O7 Ba4 Ba5 4_555 . 1_556 117.38(5) ?
O7 Ba4 O7 5_555 . 6_555 100.53(11) ?
O7 Ba4 O7 5_555 . 7_556 127.28(9) ?
O7 Ba4 O7 5_555 . 8_556 54.76(9) ?
O7 Ba4 O7 5_555 . 9_556 127.28(10) ?
O7 Ba4 O7 5_555 . 10_556 79.47(9) ?
O7 Ba4 O7 5_555 . 11_556 180.0(5) ?
O7 Ba4 O7 5_555 . 12_556 79.47(11) ?
O7 Ba4 Ba5 5_555 . . 62.62(6) ?
O7 Ba4 Ba5 5_555 . 1_556 117.38(6) ?
O7 Ba4 O7 6_555 . 7_556 127.28(12) ?
O7 Ba4 O7 6_555 . 8_556 127.28(10) ?
O7 Ba4 O7 6_555 . 9_556 54.76(8) ?
O7 Ba4 O7 6_555 . 10_556 79.47(9) ?
O7 Ba4 O7 6_555 . 11_556 79.47(11) ?
O7 Ba4 O7 6_555 . 12_556 180.0(5) ?
O7 Ba4 Ba5 6_555 . . 62.62(6) ?
O7 Ba4 Ba5 6_555 . 1_556 117.38(6) ?
O7 Ba4 O7 7_556 . 8_556 100.53(9) ?
O7 Ba4 O7 7_556 . 9_556 100.53(9) ?
O7 Ba4 O7 7_556 . 10_556 125.24(8) ?
O7 Ba4 O7 7_556 . 11_556 52.72(9) ?
O7 Ba4 O7 7_556 . 12_556 52.72(12) ?
O7 Ba4 Ba5 7_556 . . 117.38(5) ?
O7 Ba4 Ba5 7_556 . 1_556 62.62(5) ?
O7 Ba4 O7 8_556 . 9_556 100.53(11) ?
O7 Ba4 O7 8_556 . 10_556 52.72(9) ?
O7 Ba4 O7 8_556 . 11_556 125.24(9) ?
O7 Ba4 O7 8_556 . 12_556 52.72(10) ?
O7 Ba4 Ba5 8_556 . . 117.38(6) ?
O7 Ba4 Ba5 8_556 . 1_556 62.62(6) ?
O7 Ba4 O7 9_556 . 10_556 52.72(12) ?
O7 Ba4 O7 9_556 . 11_556 52.72(10) ?
O7 Ba4 O7 9_556 . 12_556 125.24(8) ?
O7 Ba4 Ba5 9_556 . . 117.38(6) ?
O7 Ba4 Ba5 9_556 . 1_556 62.62(6) ?
O7 Ba4 O7 10_556 . 11_556 100.53(9) ?
O7 Ba4 O7 10_556 . 12_556 100.53(9) ?
O7 Ba4 Ba5 10_556 . . 117.38(5) ?
O7 Ba4 Ba5 10_556 . 1_556 62.62(5) ?
O7 Ba4 O7 11_556 . 12_556 100.53(11) ?
O7 Ba4 Ba5 11_556 . . 117.38(6) ?
O7 Ba4 Ba5 11_556 . 1_556 62.62(6) ?
O7 Ba4 Ba5 12_556 . . 117.38(6) ?
O7 Ba4 Ba5 12_556 . 1_556 62.62(6) ?
Ba5 Ba4 Ba5 . . 1_556 180.0(5) ?
Ba1 O1 Ba2 . . 3_665 111.03(10) ?
Ba1 O1 C2 . . . 155.3(4) ?
Ba2 O1 C2 3_665 . . 93.7(4) ?
Ba2 O2 Ba3 3_665 . 6_554 100.49(9) ?
Ba2 O2 Ba3 3_665 . 6_555 100.49(9) ?
Ba2 O2 C2 3_665 . . 92.3(2) ?
Ba3 O2 Ba3 6_554 . 6_555 127.97(17) ?
Ba3 O2 C2 6_554 . . 113.05(12) ?
Ba3 O2 C2 6_555 . . 113.05(12) ?
Ba3 O3 Ba3 . . 6_555 106.66(11) ?
Ba3 O3 C1 . . . 160.9(4) ?
Ba3 O3 C1 6_555 . . 92.4(4) ?
Ba2 O4 Ba3 3_665 . 3_665 99.01(10) ?
Ba2 O4 C3 3_665 . . 114.7(3) ?
Ba3 O4 C3 3_665 . . 90.8(2) ?
Ba2 O5 Ba2 3_665 . 3_666 127.26(12) ?
Ba2 O5 Ba3 3_665 . 6_555 101.78(10) ?
Ba2 O5 C1 3_665 . . 111.85(12) ?
Ba2 O5 Ba3 3_666 . 6_555 101.78(10) ?
Ba2 O5 C1 3_666 . . 111.85(12) ?
Ba3 O5 C1 6_555 . . 95.7(2) ?
Ba3 O6 Ba3 1_554 . . 116.56(14) ?
Ba3 O6 C2 1_554 . . 121.36(6) ?
Ba3 O6 C4 1_554 . . 87.08(17) ?
Ba3 O6 C2 . . . 121.36(6) ?
Ba3 O6 C4 . . . 87.08(17) ?
C2 O6 C4 . . . 103.7(5) ?
Ba3 O7 Ba3 . . 6_555 101.52(9) ?
Ba3 O7 Ba4 . . . 98.45(9) ?
Ba3 O7 C4 . . . 99.1(4) ?
Ba3 O7 Ba5 . . . 125.31(10) ?
Ba3 O7 Ba4 6_555 . . 97.62(10) ?
Ba3 O7 C4 6_555 . . 113.0(3) ?
Ba3 O7 Ba5 6_555 . . 123.90(14) ?
Ba4 O7 C4 . . . 140.5(3) ?
Ba4 O7 Ba5 . . . 51.11(5) ?
C4 O7 Ba5 . . . 90.2(3) ?
C1 O8 C3 . . . 105.1(4) ?
Ba3 C1 O3 6_555 . . 63.8(3) ?
Ba3 C1 O5 6_555 . . 60.2(3) ?
Ba3 C1 O8 6_555 . . 175.8(3) ?
O3 C1 O5 . . . 124.0(5) ?
O3 C1 O8 . . . 120.4(5) ?
O5 C1 O8 . . . 115.6(3) ?
Ba2 C2 O1 3_665 . . 62.3(3) ?
Ba2 C2 O2 3_665 . . 63.2(2) ?
Ba2 C2 O6 3_665 . . 178.7(4) ?
O1 C2 O2 . . . 125.5(5) ?
O1 C2 O6 . . . 119.0(6) ?
O2 C2 O6 . . . 115.5(4) ?
Ba3 C3 O4 3_665 . . 65.8(2) ?
Ba3 C3 O4 3_665 . 10_556 65.8(2) ?
Ba3 C3 O8 3_665 . . 174.6(4) ?
O4 C3 O4 . . 10_556 131.2(4) ?
O4 C3 O8 . . . 114.4(2) ?
O4 C3 O8 10_556 . . 114.4(2) ?
Ba3 C4 Ba3 1_554 . . 101.3(2) ?
Ba3 C4 O6 1_554 . . 65.2(2) ?
Ba3 C4 O7 1_554 . . 150.4(5) ?
Ba3 C4 O7 1_554 . 10_555 58.1(3) ?
Ba3 C4 Ba5 1_554 . . 103.72(12) ?
Ba3 C4 O6 . . . 65.2(2) ?
Ba3 C4 O7 . . . 58.1(3) ?
Ba3 C4 O7 . . 10_555 150.4(5) ?
Ba3 C4 Ba5 . . . 103.72(12) ?
O6 C4 O7 . . . 115.3(3) ?
O6 C4 O7 . . 10_555 115.3(3) ?
O6 C4 Ba5 . . . 160.6(4) ?
O7 C4 O7 . . 10_555 129.3(6) ?
O7 C4 Ba5 . . . 65.8(3) ?
O7 C4 Ba5 10_555 . . 65.8(3) ?
Ba4 Ba5 Ba4 1_554 . . 180.0(5) ?
Ba4 Ba5 O7 1_554 . . 113.73(6) ?
Ba4 Ba5 O7 1_554 . 2_555 113.73(6) ?
Ba4 Ba5 O7 1_554 . 3_555 113.73(6) ?
Ba4 Ba5 O7 1_554 . 4_555 113.73(6) ?
Ba4 Ba5 O7 1_554 . 5_555 113.73(6) ?
Ba4 Ba5 O7 1_554 . 6_555 113.73(6) ?
Ba4 Ba5 O7 1_554 . 7_555 66.27(6) ?
Ba4 Ba5 O7 1_554 . 8_555 66.27(6) ?
Ba4 Ba5 O7 1_554 . 9_555 66.27(6) ?
Ba4 Ba5 O7 1_554 . 10_555 66.27(6) ?
Ba4 Ba5 O7 1_554 . 11_555 66.27(6) ?
Ba4 Ba5 O7 1_554 . 12_555 66.27(6) ?
Ba4 Ba5 C4 1_554 . . 90 ?
Ba4 Ba5 C4 1_554 . 2_555 90 ?
Ba4 Ba5 C4 1_554 . 3_555 90 ?
Ba4 Ba5 C4 1_554 . 4_555 90 ?
Ba4 Ba5 C4 1_554 . 5_555 90 ?
Ba4 Ba5 C4 1_554 . 6_555 90 ?
Ba4 Ba5 O7 . . . 66.27(6) ?
Ba4 Ba5 O7 . . 2_555 66.27(6) ?
Ba4 Ba5 O7 . . 3_555 66.27(6) ?
Ba4 Ba5 O7 . . 4_555 66.27(6) ?
Ba4 Ba5 O7 . . 5_555 66.27(6) ?
Ba4 Ba5 O7 . . 6_555 66.27(6) ?
Ba4 Ba5 O7 . . 7_555 113.73(6) ?
Ba4 Ba5 O7 . . 8_555 113.73(6) ?
Ba4 Ba5 O7 . . 9_555 113.73(6) ?
Ba4 Ba5 O7 . . 10_555 113.73(6) ?
Ba4 Ba5 O7 . . 11_555 113.73(6) ?
Ba4 Ba5 O7 . . 12_555 113.73(6) ?
Ba4 Ba5 C4 . . . 90 ?
Ba4 Ba5 C4 . . 2_555 90 ?
Ba4 Ba5 C4 . . 3_555 90 ?
Ba4 Ba5 C4 . . 4_555 90 ?
Ba4 Ba5 C4 . . 5_555 90 ?
Ba4 Ba5 C4 . . 6_555 90 ?
O7 Ba5 O7 . . 2_555 104.90(9) ?
O7 Ba5 O7 . . 3_555 104.90(10) ?
O7 Ba5 O7 . . 4_555 132.55(8) ?
O7 Ba5 O7 . . 5_555 54.48(10) ?
O7 Ba5 O7 . . 6_555 54.48(12) ?
O7 Ba5 O7 . . 7_555 180.0(5) ?
O7 Ba5 O7 . . 8_555 75.10(9) ?
O7 Ba5 O7 . . 9_555 75.10(10) ?
O7 Ba5 O7 . . 10_555 47.45(8) ?
O7 Ba5 O7 . . 11_555 125.52(10) ?
O7 Ba5 O7 . . 12_555 125.52(12) ?
O7 Ba5 C4 . . . 23.96(6) ?
O7 Ba5 C4 . . 2_555 114.13(13) ?
O7 Ba5 C4 . . 3_555 120.33(18) ?
O7 Ba5 C4 . . 4_555 156.04(6) ?
O7 Ba5 C4 . . 5_555 65.87(13) ?
O7 Ba5 C4 . . 6_555 59.67(18) ?
O7 Ba5 O7 2_555 . 3_555 104.90(11) ?
O7 Ba5 O7 2_555 . 4_555 54.48(10) ?
O7 Ba5 O7 2_555 . 5_555 132.55(9) ?
O7 Ba5 O7 2_555 . 6_555 54.48(11) ?
O7 Ba5 O7 2_555 . 7_555 75.10(9) ?
O7 Ba5 O7 2_555 . 8_555 180.0(5) ?
O7 Ba5 O7 2_555 . 9_555 75.10(11) ?
O7 Ba5 O7 2_555 . 10_555 125.52(10) ?
O7 Ba5 O7 2_555 . 11_555 47.45(9) ?
O7 Ba5 O7 2_555 . 12_555 125.52(11) ?
O7 Ba5 C4 2_555 . . 120.33(14) ?
O7 Ba5 C4 2_555 . 2_555 23.96(7) ?
O7 Ba5 C4 2_555 . 3_555 114.13(18) ?
O7 Ba5 C4 2_555 . 4_555 59.67(14) ?
O7 Ba5 C4 2_555 . 5_555 156.04(7) ?
O7 Ba5 C4 2_555 . 6_555 65.87(18) ?
O7 Ba5 O7 3_555 . 4_555 54.48(12) ?
O7 Ba5 O7 3_555 . 5_555 54.48(11) ?
O7 Ba5 O7 3_555 . 6_555 132.55(8) ?
O7 Ba5 O7 3_555 . 7_555 75.10(10) ?
O7 Ba5 O7 3_555 . 8_555 75.10(11) ?
O7 Ba5 O7 3_555 . 9_555 180.0(5) ?
O7 Ba5 O7 3_555 . 10_555 125.52(12) ?
O7 Ba5 O7 3_555 . 11_555 125.52(11) ?
O7 Ba5 O7 3_555 . 12_555 47.45(8) ?
O7 Ba5 C4 3_555 . . 114.13(16) ?
O7 Ba5 C4 3_555 . 2_555 120.33(14) ?
O7 Ba5 C4 3_555 . 3_555 23.96(6) ?
O7 Ba5 C4 3_555 . 4_555 65.87(16) ?
O7 Ba5 C4 3_555 . 5_555 59.67(14) ?
O7 Ba5 C4 3_555 . 6_555 156.04(6) ?
O7 Ba5 O7 4_555 . 5_555 104.90(9) ?
O7 Ba5 O7 4_555 . 6_555 104.90(10) ?
O7 Ba5 O7 4_555 . 7_555 47.45(8) ?
O7 Ba5 O7 4_555 . 8_555 125.52(10) ?
O7 Ba5 O7 4_555 . 9_555 125.52(12) ?
O7 Ba5 O7 4_555 . 10_555 180.0(5) ?
O7 Ba5 O7 4_555 . 11_555 75.10(9) ?
O7 Ba5 O7 4_555 . 12_555 75.10(10) ?
O7 Ba5 C4 4_555 . . 156.04(6) ?
O7 Ba5 C4 4_555 . 2_555 65.87(13) ?
O7 Ba5 C4 4_555 . 3_555 59.67(18) ?
O7 Ba5 C4 4_555 . 4_555 23.96(6) ?
O7 Ba5 C4 4_555 . 5_555 114.13(13) ?
O7 Ba5 C4 4_555 . 6_555 120.33(18) ?
O7 Ba5 O7 5_555 . 6_555 104.90(11) ?
O7 Ba5 O7 5_555 . 7_555 125.52(10) ?
O7 Ba5 O7 5_555 . 8_555 47.45(9) ?
O7 Ba5 O7 5_555 . 9_555 125.52(11) ?
O7 Ba5 O7 5_555 . 10_555 75.10(9) ?
O7 Ba5 O7 5_555 . 11_555 180.0(5) ?
O7 Ba5 O7 5_555 . 12_555 75.10(11) ?
O7 Ba5 C4 5_555 . . 59.67(14) ?
O7 Ba5 C4 5_555 . 2_555 156.04(7) ?
O7 Ba5 C4 5_555 . 3_555 65.87(18) ?
O7 Ba5 C4 5_555 . 4_555 120.33(14) ?
O7 Ba5 C4 5_555 . 5_555 23.96(7) ?
O7 Ba5 C4 5_555 . 6_555 114.13(18) ?
O7 Ba5 O7 6_555 . 7_555 125.52(12) ?
O7 Ba5 O7 6_555 . 8_555 125.52(11) ?
O7 Ba5 O7 6_555 . 9_555 47.45(8) ?
O7 Ba5 O7 6_555 . 10_555 75.10(10) ?
O7 Ba5 O7 6_555 . 11_555 75.10(11) ?
O7 Ba5 O7 6_555 . 12_555 180.0(5) ?
O7 Ba5 C4 6_555 . . 65.87(16) ?
O7 Ba5 C4 6_555 . 2_555 59.67(14) ?
O7 Ba5 C4 6_555 . 3_555 156.04(6) ?
O7 Ba5 C4 6_555 . 4_555 114.13(16) ?
O7 Ba5 C4 6_555 . 5_555 120.33(14) ?
O7 Ba5 C4 6_555 . 6_555 23.96(6) ?
O7 Ba5 O7 7_555 . 8_555 104.90(9) ?
O7 Ba5 O7 7_555 . 9_555 104.90(10) ?
O7 Ba5 O7 7_555 . 10_555 132.55(8) ?
O7 Ba5 O7 7_555 . 11_555 54.48(10) ?
O7 Ba5 O7 7_555 . 12_555 54.48(12) ?
O7 Ba5 C4 7_555 . . 156.04(6) ?
O7 Ba5 C4 7_555 . 2_555 65.87(13) ?
O7 Ba5 C4 7_555 . 3_555 59.67(18) ?
O7 Ba5 C4 7_555 . 4_555 23.96(6) ?
O7 Ba5 C4 7_555 . 5_555 114.13(13) ?
O7 Ba5 C4 7_555 . 6_555 120.33(18) ?
O7 Ba5 O7 8_555 . 9_555 104.90(11) ?
O7 Ba5 O7 8_555 . 10_555 54.48(10) ?
O7 Ba5 O7 8_555 . 11_555 132.55(9) ?
O7 Ba5 O7 8_555 . 12_555 54.48(11) ?
O7 Ba5 C4 8_555 . . 59.67(14) ?
O7 Ba5 C4 8_555 . 2_555 156.04(7) ?
O7 Ba5 C4 8_555 . 3_555 65.87(18) ?
O7 Ba5 C4 8_555 . 4_555 120.33(14) ?
O7 Ba5 C4 8_555 . 5_555 23.96(7) ?
O7 Ba5 C4 8_555 . 6_555 114.13(18) ?
O7 Ba5 O7 9_555 . 10_555 54.48(12) ?
O7 Ba5 O7 9_555 . 11_555 54.48(11) ?
O7 Ba5 O7 9_555 . 12_555 132.55(8) ?
O7 Ba5 C4 9_555 . . 65.87(16) ?
O7 Ba5 C4 9_555 . 2_555 59.67(14) ?
O7 Ba5 C4 9_555 . 3_555 156.04(6) ?
O7 Ba5 C4 9_555 . 4_555 114.13(16) ?
O7 Ba5 C4 9_555 . 5_555 120.33(14) ?
O7 Ba5 C4 9_555 . 6_555 23.96(6) ?
O7 Ba5 O7 10_555 . 11_555 104.90(9) ?
O7 Ba5 O7 10_555 . 12_555 104.90(10) ?
O7 Ba5 C4 10_555 . . 23.96(6) ?
O7 Ba5 C4 10_555 . 2_555 114.13(13) ?
O7 Ba5 C4 10_555 . 3_555 120.33(18) ?
O7 Ba5 C4 10_555 . 4_555 156.04(6) ?
O7 Ba5 C4 10_555 . 5_555 65.87(13) ?
O7 Ba5 C4 10_555 . 6_555 59.67(18) ?
O7 Ba5 O7 11_555 . 12_555 104.90(11) ?
O7 Ba5 C4 11_555 . . 120.33(14) ?
O7 Ba5 C4 11_555 . 2_555 23.96(7) ?
O7 Ba5 C4 11_555 . 3_555 114.13(18) ?
O7 Ba5 C4 11_555 . 4_555 59.67(14) ?
O7 Ba5 C4 11_555 . 5_555 156.04(7) ?
O7 Ba5 C4 11_555 . 6_555 65.87(18) ?
O7 Ba5 C4 12_555 . . 114.13(16) ?
O7 Ba5 C4 12_555 . 2_555 120.33(14) ?
O7 Ba5 C4 12_555 . 3_555 23.96(6) ?
O7 Ba5 C4 12_555 . 4_555 65.87(16) ?
O7 Ba5 C4 12_555 . 5_555 59.67(14) ?
O7 Ba5 C4 12_555 . 6_555 156.04(6) ?
C4 Ba5 C4 . . 2_555 120.00(19) ?
C4 Ba5 C4 . . 3_555 120.0(2) ?
C4 Ba5 C4 . . 4_555 180.0(5) ?
C4 Ba5 C4 . . 5_555 60.00(19) ?
C4 Ba5 C4 . . 6_555 60.0(2) ?
C4 Ba5 C4 2_555 . 3_555 120.0(2) ?
C4 Ba5 C4 2_555 . 4_555 60.00(19) ?
C4 Ba5 C4 2_555 . 5_555 180.0(5) ?
C4 Ba5 C4 2_555 . 6_555 60.0(2) ?
C4 Ba5 C4 3_555 . 4_555 60.0(2) ?
C4 Ba5 C4 3_555 . 5_555 60.0(2) ?
C4 Ba5 C4 3_555 . 6_555 180.0(5) ?
C4 Ba5 C4 4_555 . 5_555 120.00(19) ?
C4 Ba5 C4 4_555 . 6_555 120.0(2) ?
C4 Ba5 C4 5_555 . 6_555 120.0(2) ?

loop_
_geom_bond_atom_site_label_1
_geom_bond_atom_site_label_2
_geom_bond_site_symmetry_1
_geom_bond_site_symmetry_2
_geom_bond_distance
_geom_bond_publ_flag
Ba1 Ba2 . . 4.3152(6) ?
Ba1 Ba2 . 2_655 4.3152(6) ?
Ba1 Ba2 . 3_665 4.3152(2) ?
Ba1 O1 . . 2.543(4) ?
Ba1 O1 . 2_655 2.543(6) ?
Ba1 O1 . 3_665 2.543(3) ?
Ba2 Ba3 . 1_554 4.1558(4) ?
Ba2 Ba3 . . 4.1558(4) ?
Ba2 Ba3 . 4_654 4.1558(4) ?
Ba2 Ba3 . 4_655 4.1558(4) ?
Ba2 O1 . 2_655 2.691(3) ?
Ba2 O1 . 5_555 2.691(3) ?
Ba2 O2 . 2_655 2.709(5) ?
Ba2 O2 . 5_555 2.709(5) ?
Ba2 O4 . 2_655 2.662(4) ?
Ba2 O4 . 5_555 2.662(4) ?
Ba2 O4 . 8_555 2.662(4) ?
Ba2 O4 . 11_655 2.662(4) ?
Ba2 O5 . 2_654 2.7046(13) ?
Ba2 O5 . 2_655 2.7046(13) ?
Ba2 O5 . 5_554 2.7046(13) ?
Ba2 O5 . 5_555 2.7046(13) ?
Ba2 C2 . 2_655 3.033(4) ?
Ba2 C2 . 5_555 3.033(4) ?
Ba3 Ba3 . 5_555 4.1992(7) ?
Ba3 Ba3 . 6_555 4.1992(6) ?
Ba3 Ba4 . . 4.1992(6) ?
Ba3 O2 . 5_555 2.696(3) ?
Ba3 O2 . 5_556 2.696(3) ?
Ba3 O3 . . 2.501(3) ?
Ba3 O3 . 5_555 2.731(5) ?
Ba3 O4 . 2_655 2.802(2) ?
Ba3 O4 . 11_656 2.802(2) ?
Ba3 O5 . 5_555 2.651(5) ?
Ba3 O6 . . 2.849(2) ?
Ba3 O6 . 1_556 2.849(2) ?
Ba3 O7 . . 2.693(4) ?
Ba3 O7 . 5_555 2.729(3) ?
Ba3 O7 . 8_556 2.729(3) ?
Ba3 O7 . 10_556 2.693(4) ?
Ba3 C1 . 5_555 3.041(8) ?
Ba3 C3 . 2_655 3.071(4) ?
Ba3 C4 . . 3.133(5) ?
Ba3 C4 . 1_556 3.133(5) ?
Ba4 O7 . . 2.850(3) ?
Ba4 O7 . 2_555 2.850(4) ?
Ba4 O7 . 3_555 2.850(3) ?
Ba4 O7 . 4_555 2.850(3) ?
Ba4 O7 . 5_555 2.850(4) ?
Ba4 O7 . 6_555 2.850(3) ?
Ba4 O7 . 7_556 2.850(3) ?
Ba4 O7 . 8_556 2.850(4) ?
Ba4 O7 . 9_556 2.850(3) ?
Ba4 O7 . 10_556 2.850(3) ?
Ba4 O7 . 11_556 2.850(4) ?
Ba4 O7 . 12_556 2.850(3) ?
Ba4 Ba5 . . 2.4232(2) ?
Ba4 Ba5 . 1_556 2.4232(2) ?
O1 C2 . . 1.236(5) ?
O2 C2 . . 1.260(8) ?
O3 C1 . . 1.228(5) ?
O4 C3 . . 1.220(3) ?
O5 C1 . . 1.249(7) ?
O6 C2 . . 1.353(6) ?
O6 C4 . . 1.457(8) ?
O7 C4 . . 1.231(4) ?
O7 Ba5 . . 2.765(3) ?
O8 C1 . . 1.374(7) ?
O8 C3 . . 1.434(5) ?
C4 Ba5 . . 3.031(6) ?
